data_4086563
loop_
_publ_author_name
'Batke, Sonja'
'Sietzen, Malte'
'Merz, Lukas'
'Wadepohl, Hubert'
'Ballmann, Joachim'

_publ_section_title
;
 Closely Related Benzylene-Linked Diamidophosphine Scaffolds and Their
 Zirconium and Hafnium Complexes: How Small Changes of the Ligand Result
 in Different Complex Stabilities and Reactivities
;
_journal_issue 13
_journal_name_full Organometallics
_journal_page_first 2294
_journal_paper_doi 10.1021/acs.organomet.6b00384
_journal_volume 35
_journal_year 2016
_chemical_formula_moiety 'C40 H49 Hf N2 P Si2'
_chemical_formula_sum 'C40 H49 Hf N2 P Si2'
_chemical_formula_weight 823.45
_chemical_properties_physical 'air-sensitive, moisture-sensitive'
_space_group_crystal_system triclinic
_space_group_IT_number 2
_space_group_name_Hall '-P 1'
_space_group_name_H-M_alt 'P -1'
_symmetry_cell_setting triclinic
_symmetry_Int_Tables_number 2
_symmetry_space_group_name_Hall '-P 1'
_symmetry_space_group_name_H-M 'P -1'
_atom_sites_solution_hydrogens geom
_atom_sites_solution_primary iterative
_atom_sites_solution_secondary difmap
_audit_block_code ba_sb38
_audit_creation_date 2015-10-27
_audit_creation_method
;
Olex2 1.2
(compiled 2015.09.30 svn.r3233 for OlexSys, GUI svn.r5103)
;
_audit_update_record '28.10.2015 16:09:54 CET UTC+01:00  encif 1.36'
_cell_angle_alpha 74.352(3)
_cell_angle_beta 89.204(3)
_cell_angle_gamma 73.940(3)
_cell_formula_units_Z 2
_cell_length_a 10.4057(3)
_cell_length_b 10.8811(4)
_cell_length_c 18.4072(5)
_cell_measurement_reflns_used 29995
_cell_measurement_temperature 120(1)
_cell_measurement_theta_max 29.1240
_cell_measurement_theta_min 3.8760
_cell_volume 1924.44(11)
_computing_cell_refinement 'CrysAlisPro 1.171.38.41 (Rigaku OD, 2015)'
_computing_data_collection 'CrysAlisPro 1.171.38.41 (Rigaku OD, 2015)'
_computing_data_reduction 'CrysAlisPro 1.171.38.41 (Rigaku OD, 2015)'
_computing_molecular_graphics 'Olex2 (Dolomanov et al., 2009)'
_computing_publication_material 'encif (Wadepohl, 2009-15); encifer 1.5 (CCDC, 2014)'
_computing_structure_refinement 'ShelXL (Sheldrick, 2015)'
_computing_structure_solution 'SUPERFLIP (Palatinus, 2007-2009)'
_diffrn_ambient_environment perfluoro
_diffrn_ambient_temperature 120(1)
_diffrn_detector 'CCD plate'
_diffrn_detector_area_resol_mean 7.9621
_diffrn_detector_type Eos
_diffrn_measured_fraction_theta_full 0.997
_diffrn_measured_fraction_theta_max 0.997
_diffrn_measurement_details
;
List of Runs (angles in degrees, time in seconds):

--------------------------------------------------------------------------
  1  \w    -47.00  38.00   0.50   25.00    --   19.75 -57.00-150.00  170
  2  \w     -3.00  81.00   0.50   25.00    --   19.75  77.00 120.00  168
  3  \w    -45.00  38.00   0.50   25.00    --   19.75 -57.00  90.00  166
  4  \w    -46.00  38.00   0.50   25.00    --   19.75 -58.00 -31.00  168
  5  \w     -3.00  81.00   0.50   25.00    --   19.75  77.00-120.00  168
  6  \w      5.00  87.00   0.50   25.00    --   19.75  57.00   0.00  164
  7  \w     -2.00  89.00   0.50   25.00    --   19.75  57.00  30.00  182
  8  \w     -2.00  89.00   0.50   25.00    --   19.75  57.00-120.00  182
  9  \w     -2.00  89.00   0.50   25.00    --   19.75  57.00 120.00  182
 10  \w    -20.00  62.00   0.50   25.00    --   19.75 -99.00-150.00  164
 11  \w      8.00  82.50   0.50   25.00    --   19.75-133.00  56.06  149
 12  \w     -6.00  92.50   0.50   25.00    --   19.75  38.00 -30.00  197
 13  \w    -53.00  45.50   0.50   25.00    --   19.75 -38.00 -30.00  197
 14  \w     -7.00  70.50   0.50   25.00    --   19.75-114.00 171.30  155
 15  \w    -10.00  73.50   0.50   25.00    --   19.75  77.00   0.00  167
;
_diffrn_measurement_device 'four-circle diffractometer'
_diffrn_measurement_device_type 'Agilent SuperNova, Dual, Cu at zero, Eos'
_diffrn_measurement_method '\w scans'
_diffrn_measurement_specimen_support 'polyimid foil'
_diffrn_orient_matrix_type 'CrysAlisPro convention (1999,Acta A55,543-557)'
_diffrn_orient_matrix_UB_11 0.0207246000
_diffrn_orient_matrix_UB_12 -0.0471040000
_diffrn_orient_matrix_UB_13 -0.0210557000
_diffrn_orient_matrix_UB_21 0.0473572000
_diffrn_orient_matrix_UB_22 0.0328654000
_diffrn_orient_matrix_UB_23 -0.0172070000
_diffrn_orient_matrix_UB_31 0.0487953000
_diffrn_orient_matrix_UB_32 -0.0410364000
_diffrn_orient_matrix_UB_33 0.0294764000
_diffrn_radiation_monochromator mirror
_diffrn_radiation_probe x-ray
_diffrn_radiation_type 'Mo K\a'
_diffrn_radiation_wavelength 0.71073
_diffrn_reflns_av_R_equivalents 0.0464
_diffrn_reflns_av_unetI/netI 0.0313
_diffrn_reflns_Laue_measured_fraction_full 0.997
_diffrn_reflns_Laue_measured_fraction_max 0.997
_diffrn_reflns_limit_h_max 13
_diffrn_reflns_limit_h_min -13
_diffrn_reflns_limit_k_max 13
_diffrn_reflns_limit_k_min -13
_diffrn_reflns_limit_l_max 22
_diffrn_reflns_limit_l_min -22
_diffrn_reflns_number 41030
_diffrn_reflns_point_group_measured_fraction_full 0.997
_diffrn_reflns_point_group_measured_fraction_max 0.997
_diffrn_reflns_theta_full 25.242
_diffrn_reflns_theta_max 26.371
_diffrn_reflns_theta_min 3.260
_diffrn_source 'microfocus X-Ray tube'
_diffrn_source_type 'Agilent SuperNova (Mo) X-ray Source'
_exptl_absorpt_coefficient_mu 2.843
_exptl_absorpt_correction_T_max 0.844
_exptl_absorpt_correction_T_min 0.734
_exptl_absorpt_correction_type gaussian
_exptl_absorpt_process_details
;
CrysAlisPro 1.171.38.41 (Rigaku Oxford Diffraction, 2015)
Numerical absorption correction based on gaussian integration over
            a multifaceted crystal model
Empirical absorption correction using spherical harmonics,
 implemented in SCALE3 ABSPACK scaling algorithm.
;
_exptl_crystal_colour 'light yellow'
_exptl_crystal_density_diffrn 1.421
_exptl_crystal_description irregular
_exptl_crystal_F_000 836
_exptl_crystal_size_max 0.151
_exptl_crystal_size_mid 0.108
_exptl_crystal_size_min 0.070
_refine_diff_density_max 2.788
_refine_diff_density_min -0.791
_refine_diff_density_rms 0.090
_refine_ls_extinction_method none
_refine_ls_goodness_of_fit_ref 1.069
_refine_ls_hydrogen_treatment constr
_refine_ls_matrix_type full
_refine_ls_number_parameters 421
_refine_ls_number_reflns 7837
_refine_ls_number_restraints 0
_refine_ls_restrained_S_all 1.069
_refine_ls_R_factor_all 0.0275
_refine_ls_R_factor_gt 0.0256
_refine_ls_shift/su_max 0.001
_refine_ls_shift/su_mean 0.000
_refine_ls_structure_factor_coef Fsqd
_refine_ls_weighting_details 'w=1/[\s^2^(Fo^2^)+(0.0288P)^2^+1.7572P] where P=(Fo^2^+2Fc^2^)/3'
_refine_ls_weighting_scheme calc
_refine_ls_wR_factor_gt 0.0612
_refine_ls_wR_factor_ref 0.0624
_reflns_Friedel_coverage 0.000
_reflns_number_gt 7427
_reflns_number_total 7837
_reflns_threshold_expression 'I > 2\s(I)'
_cod_data_source_file om6b00384_si_002.cif
_cod_data_source_block ba_sb38
_cod_depositor_comments 'Adding full bibliography for 4086549--4086572.cif.'
_cod_original_cell_volume 1924.45(11)
_cod_database_code 4086563
_audit_block_refno 2555
_audit_block_usercomment 'sb391, irregular, light yellow'
_chemical_oxdiff_formula 'C40 H49 Hf1 N2 P Si2'
_chemical_oxdiff_usercomment 'sb391, irregular, light yellow'
_shelx_space_group_comment
;
The symmetry employed for this shelxl refinement is uniquely defined
by the following loop, which should always be used as a source of
symmetry information in preference to the above space-group names.
They are only intended as comments.
;
_shelx_estimated_absorpt_t_max 0.764
_shelx_estimated_absorpt_t_min 0.764
_reflns_odcompleteness_completeness 99.72
_reflns_odcompleteness_iscentric 1
_reflns_odcompleteness_theta 26.32
_shelxl_version_number 2014/7
_olex2_refinement_description
;
1. Fixed Uiso
 At 1.2 times of:
  All C(H) groups, All C(H,H) groups
 At 1.5 times of:
  All C(H,H,H) groups
2.a Secondary CH2 refined with riding coordinates:
 C1(H1A,H1B), C14(H14A,H14B), C33(H33A,H33B), C37(H37A,H37B)
2.b Aromatic/amide H refined with riding coordinates:
 C4(H4), C5(H5), C6(H6), C7(H7), C9(H9), C10(H10), C11(H11), C12(H12),
 C13(H13), C17(H17), C18(H18), C19(H19), C20(H20), C22(H22), C23(H23), C24(H24),
  C25(H25), C26(H26), C28(H28), C29(H29), C30(H30), C31(H31), C32(H32)
2.c Idealised Me refined as rotating group:
 C34(H34A,H34B,H34C), C35(H35A,H35B,H35C), C36(H36A,H36B,H36C), C38(H38A,H38B,
 H38C), C39(H39A,H39B,H39C), C40(H40A,H40B,H40C)
;
_olex2_submission_special_instructions 'No special instructions were received'
_oxdiff_exptl_absorpt_empirical_details
;
Empirical correction (ABSPACK) includes:
- Absorption correction using spherical harmonics
- Frame scaling
- Detector area scaling
;
_oxdiff_exptl_absorpt_empirical_full_max 1.164
_oxdiff_exptl_absorpt_empirical_full_min 0.864
_cell_oxdiff_length_a 10.4057(3)
_cell_oxdiff_length_b 10.8811(4)
_cell_oxdiff_length_c 18.4072(5)
_cell_oxdiff_angle_alpha 74.352(3)
_cell_oxdiff_angle_beta 89.204(2)
_cell_oxdiff_angle_gamma 73.940(3)
_cell_oxdiff_volume 1924.45(11)
_cell_oxdiff_measurement_reflns_used 29995

loop_
_symmetry_equiv_pos_as_xyz
'x, y, z'
'-x, -y, -z'

loop_
_atom_site_label
_atom_site_type_symbol
_atom_site_fract_x
_atom_site_fract_y
_atom_site_fract_z
_atom_site_U_iso_or_equiv
_atom_site_adp_type
_atom_site_occupancy
_atom_site_site_symmetry_order
_atom_site_calc_flag
_atom_site_refinement_flags_posn
Hf Hf 0.33994(2) 0.20140(2) 0.25792(2) 0.01912(5) Uani 1 1 d .
P P 0.07093(7) 0.38255(7) 0.25579(4) 0.02055(15) Uani 1 1 d .
Si1 Si 0.70341(9) 0.04170(9) 0.24125(5) 0.02982(19) Uani 1 1 d .
Si2 Si 0.26282(10) 0.06344(9) 0.10176(5) 0.0316(2) Uani 1 1 d .
N1 N 0.3823(2) 0.3806(2) 0.25069(13) 0.0193(5) Uani 1 1 d .
N2 N 0.2557(3) 0.1147(2) 0.35627(14) 0.0259(5) Uani 1 1 d .
C1 C 0.1106(3) 0.5372(3) 0.25865(18) 0.0241(6) Uani 1 1 d .
H1A H 0.0273 0.6095 0.2568 0.029 Uiso 1 1 calc R
H1B H 0.1655 0.5222 0.3054 0.029 Uiso 1 1 calc R
C2 C 0.1874(3) 0.5720(3) 0.18997(17) 0.0220(6) Uani 1 1 d .
C3 C 0.3179(3) 0.4903(3) 0.18651(16) 0.0200(6) Uani 1 1 d .
C4 C 0.3839(3) 0.5162(3) 0.12006(17) 0.0259(6) Uani 1 1 d .
H4 H 0.4709 0.4605 0.1172 0.031 Uiso 1 1 calc R
C5 C 0.3243(4) 0.6221(3) 0.05806(18) 0.0330(7) Uani 1 1 d .
H5 H 0.3708 0.6392 0.0133 0.040 Uiso 1 1 calc R
C6 C 0.1965(4) 0.7030(3) 0.06174(19) 0.0348(8) Uani 1 1 d .
H6 H 0.1558 0.7759 0.0196 0.042 Uiso 1 1 calc R
C7 C 0.1289(3) 0.6775(3) 0.12649(19) 0.0295(7) Uani 1 1 d .
H7 H 0.0409 0.7325 0.1281 0.035 Uiso 1 1 calc R
C8 C 0.4530(3) 0.4132(3) 0.30454(16) 0.0222(6) Uani 1 1 d .
C9 C 0.5332(3) 0.3113(3) 0.36299(19) 0.0348(8) Uani 1 1 d .
H9 H 0.5429 0.2212 0.3645 0.042 Uiso 1 1 calc R
C10 C 0.5988(4) 0.3395(4) 0.4187(2) 0.0430(9) Uani 1 1 d .
H10 H 0.6506 0.2687 0.4587 0.052 Uiso 1 1 calc R
C11 C 0.5898(4) 0.4686(4) 0.4168(2) 0.0447(9) Uani 1 1 d .
H11 H 0.6353 0.4873 0.4551 0.054 Uiso 1 1 calc R
C12 C 0.5139(4) 0.5705(4) 0.3587(2) 0.0457(9) Uani 1 1 d .
H12 H 0.5076 0.6600 0.3570 0.055 Uiso 1 1 calc R
C13 C 0.4464(3) 0.5446(3) 0.3025(2) 0.0335(7) Uani 1 1 d .
H13 H 0.3955 0.6162 0.2624 0.040 Uiso 1 1 calc R
C14 C 0.0076(3) 0.3257(3) 0.34933(17) 0.0262(6) Uani 1 1 d .
H14A H -0.0692 0.3968 0.3578 0.031 Uiso 1 1 calc R
H14B H -0.0233 0.2465 0.3520 0.031 Uiso 1 1 calc R
C15 C 0.1195(3) 0.2916(3) 0.40914(16) 0.0234(6) Uani 1 1 d .
C16 C 0.2378(3) 0.1878(3) 0.41203(17) 0.0260(6) Uani 1 1 d .
C17 C 0.3376(4) 0.1590(4) 0.4684(2) 0.0393(8) Uani 1 1 d .
H17 H 0.4173 0.0891 0.4707 0.047 Uiso 1 1 calc R
C18 C 0.3226(4) 0.2311(4) 0.5218(2) 0.0470(10) Uani 1 1 d .
H18 H 0.3915 0.2102 0.5602 0.056 Uiso 1 1 calc R
C19 C 0.2074(4) 0.3328(4) 0.5184(2) 0.0413(9) Uani 1 1 d .
H19 H 0.1967 0.3819 0.5547 0.050 Uiso 1 1 calc R
C20 C 0.1076(4) 0.3635(3) 0.46258(18) 0.0327(7) Uani 1 1 d .
H20 H 0.0292 0.4348 0.4604 0.039 Uiso 1 1 calc R
C21 C 0.2081(3) 0.0018(3) 0.37260(17) 0.0247(6) Uani 1 1 d .
C22 C 0.2183(4) -0.0690(3) 0.3180(2) 0.0379(8) Uani 1 1 d .
H22 H 0.2577 -0.0400 0.2720 0.046 Uiso 1 1 calc R
C23 C 0.1720(4) -0.1798(4) 0.3301(2) 0.0444(9) Uani 1 1 d .
H23 H 0.1798 -0.2259 0.2924 0.053 Uiso 1 1 calc R
C24 C 0.1141(4) -0.2243(3) 0.3967(2) 0.0406(8) Uani 1 1 d .
H24 H 0.0827 -0.3008 0.4052 0.049 Uiso 1 1 calc R
C25 C 0.1030(4) -0.1554(4) 0.4505(2) 0.0400(8) Uani 1 1 d .
H25 H 0.0630 -0.1847 0.4962 0.048 Uiso 1 1 calc R
C26 C 0.1495(3) -0.0434(3) 0.43884(19) 0.0322(7) Uani 1 1 d .
H26 H 0.1409 0.0023 0.4767 0.039 Uiso 1 1 calc R
C27 C -0.0765(3) 0.4484(3) 0.18911(18) 0.0253(6) Uani 1 1 d .
C28 C -0.2036(3) 0.5126(3) 0.2074(2) 0.0332(7) Uani 1 1 d .
H28 H -0.2180 0.5183 0.2576 0.040 Uiso 1 1 calc R
C29 C -0.3085(3) 0.5678(4) 0.1526(2) 0.0402(8) Uani 1 1 d .
H29 H -0.3946 0.6108 0.1656 0.048 Uiso 1 1 calc R
C30 C -0.2898(3) 0.5612(4) 0.0797(2) 0.0391(8) Uani 1 1 d .
H30 H -0.3625 0.6003 0.0424 0.047 Uiso 1 1 calc R
C31 C -0.1653(4) 0.4976(4) 0.0605(2) 0.0402(8) Uani 1 1 d .
H31 H -0.1521 0.4929 0.0101 0.048 Uiso 1 1 calc R
C32 C -0.0589(3) 0.4403(3) 0.11537(19) 0.0318(7) Uani 1 1 d .
H32 H 0.0264 0.3953 0.1023 0.038 Uiso 1 1 calc R
C33 C 0.5364(3) 0.0427(3) 0.28105(18) 0.0267(6) Uani 1 1 d .
H33A H 0.5547 0.0193 0.3365 0.032 Uiso 1 1 calc R
H33B H 0.5160 -0.0352 0.2711 0.032 Uiso 1 1 calc R
C34 C 0.6860(4) 0.1496(5) 0.1408(2) 0.0573(12) Uani 1 1 d .
H34A H 0.6357 0.1172 0.1090 0.086 Uiso 1 1 calc GR
H34B H 0.7751 0.1460 0.1220 0.086 Uiso 1 1 calc GR
H34C H 0.6379 0.2416 0.1390 0.086 Uiso 1 1 calc GR
C35 C 0.8065(4) 0.1032(5) 0.2974(3) 0.0603(12) Uani 1 1 d .
H35A H 0.7649 0.1981 0.2918 0.090 Uiso 1 1 calc GR
H35B H 0.8968 0.0904 0.2791 0.090 Uiso 1 1 calc GR
H35C H 0.8119 0.0536 0.3508 0.090 Uiso 1 1 calc GR
C36 C 0.8002(4) -0.1309(4) 0.2400(3) 0.0481(10) Uani 1 1 d .
H36A H 0.8125 -0.1903 0.2915 0.072 Uiso 1 1 calc GR
H36B H 0.8879 -0.1297 0.2203 0.072 Uiso 1 1 calc GR
H36C H 0.7507 -0.1627 0.2076 0.072 Uiso 1 1 calc GR
C37 C 0.3036(3) 0.1882(3) 0.14273(17) 0.0257(6) Uani 1 1 d .
H37A H 0.2311 0.2706 0.1201 0.031 Uiso 1 1 calc R
H37B H 0.3849 0.2027 0.1174 0.031 Uiso 1 1 calc R
C38 C 0.3874(3) -0.1049(3) 0.1403(2) 0.0376(8) Uani 1 1 d .
H38A H 0.4779 -0.0986 0.1286 0.056 Uiso 1 1 calc GR
H38B H 0.3663 -0.1688 0.1171 0.056 Uiso 1 1 calc GR
H38C H 0.3827 -0.1349 0.1952 0.056 Uiso 1 1 calc GR
C39 C 0.0869(4) 0.0554(4) 0.1213(3) 0.0505(10) Uani 1 1 d .
H39A H 0.0784 0.0296 0.1760 0.076 Uiso 1 1 calc GR
H39B H 0.0669 -0.0104 0.0993 0.076 Uiso 1 1 calc GR
H39C H 0.0236 0.1430 0.0986 0.076 Uiso 1 1 calc GR
C40 C 0.2684(6) 0.1073(5) -0.0031(2) 0.0655(14) Uani 1 1 d .
H40A H 0.2000 0.1915 -0.0258 0.098 Uiso 1 1 calc GR
H40B H 0.2510 0.0367 -0.0218 0.098 Uiso 1 1 calc GR
H40C H 0.3571 0.1168 -0.0170 0.098 Uiso 1 1 calc GR

loop_
_atom_site_aniso_label
_atom_site_aniso_U_11
_atom_site_aniso_U_22
_atom_site_aniso_U_33
_atom_site_aniso_U_23
_atom_site_aniso_U_13
_atom_site_aniso_U_12
Hf 0.02226(7) 0.01394(6) 0.02174(7) -0.00610(5) 0.00317(5) -0.00502(5)
P 0.0187(4) 0.0222(4) 0.0232(4) -0.0096(3) 0.0033(3) -0.0064(3)
Si1 0.0232(4) 0.0252(4) 0.0393(5) -0.0098(4) 0.0024(4) -0.0032(3)
Si2 0.0391(5) 0.0267(4) 0.0328(5) -0.0135(4) 0.0014(4) -0.0103(4)
N1 0.0196(11) 0.0160(11) 0.0218(12) -0.0049(9) 0.0007(9) -0.0046(9)
N2 0.0326(14) 0.0177(12) 0.0268(13) -0.0060(10) 0.0075(11) -0.0065(10)
C1 0.0205(14) 0.0201(14) 0.0334(17) -0.0122(12) 0.0003(12) -0.0036(11)
C2 0.0235(14) 0.0182(13) 0.0277(15) -0.0085(12) -0.0008(12) -0.0091(11)
C3 0.0224(14) 0.0153(12) 0.0245(15) -0.0066(11) -0.0010(11) -0.0075(11)
C4 0.0281(16) 0.0239(15) 0.0289(16) -0.0095(13) 0.0031(13) -0.0104(12)
C5 0.044(2) 0.0345(17) 0.0241(16) -0.0054(14) 0.0032(14) -0.0199(15)
C6 0.045(2) 0.0258(16) 0.0293(17) 0.0013(13) -0.0110(15) -0.0116(15)
C7 0.0289(16) 0.0216(15) 0.0359(18) -0.0067(13) -0.0064(14) -0.0048(12)
C8 0.0193(14) 0.0239(14) 0.0242(15) -0.0076(12) 0.0030(11) -0.0068(11)
C9 0.0389(19) 0.0283(16) 0.0352(18) -0.0069(14) -0.0066(15) -0.0076(14)
C10 0.044(2) 0.047(2) 0.034(2) -0.0048(17) -0.0127(16) -0.0120(17)
C11 0.044(2) 0.061(2) 0.040(2) -0.0240(19) -0.0053(17) -0.0231(19)
C12 0.056(2) 0.039(2) 0.050(2) -0.0178(18) -0.0116(19) -0.0200(18)
C13 0.0369(18) 0.0267(16) 0.0389(19) -0.0102(14) -0.0069(15) -0.0106(14)
C14 0.0264(15) 0.0292(16) 0.0266(16) -0.0116(13) 0.0064(13) -0.0100(13)
C15 0.0294(16) 0.0229(14) 0.0215(14) -0.0063(12) 0.0052(12) -0.0133(12)
C16 0.0325(16) 0.0210(14) 0.0234(15) -0.0028(12) 0.0043(13) -0.0096(12)
C17 0.041(2) 0.0357(18) 0.0308(18) 0.0008(15) -0.0050(15) -0.0038(16)
C18 0.059(3) 0.055(2) 0.0284(19) -0.0032(17) -0.0122(17) -0.026(2)
C19 0.059(2) 0.045(2) 0.0301(18) -0.0137(16) 0.0027(17) -0.0272(19)
C20 0.045(2) 0.0294(16) 0.0296(17) -0.0138(14) 0.0087(15) -0.0153(15)
C21 0.0237(15) 0.0185(13) 0.0282(16) -0.0022(12) 0.0025(12) -0.0042(11)
C22 0.046(2) 0.0345(18) 0.042(2) -0.0167(16) 0.0220(16) -0.0193(16)
C23 0.051(2) 0.0356(19) 0.059(2) -0.0257(18) 0.0207(19) -0.0209(17)
C24 0.044(2) 0.0296(17) 0.053(2) -0.0086(16) 0.0096(17) -0.0200(16)
C25 0.047(2) 0.0390(19) 0.037(2) -0.0028(16) 0.0097(16) -0.0244(17)
C26 0.0388(18) 0.0304(17) 0.0271(17) -0.0045(13) 0.0046(14) -0.0129(14)
C27 0.0210(14) 0.0237(14) 0.0349(17) -0.0127(13) 0.0020(12) -0.0078(12)
C28 0.0245(16) 0.0398(18) 0.0356(18) -0.0148(15) 0.0027(14) -0.0052(14)
C29 0.0213(16) 0.043(2) 0.053(2) -0.0128(18) -0.0025(15) -0.0049(14)
C30 0.0307(18) 0.042(2) 0.042(2) -0.0033(16) -0.0095(15) -0.0140(15)
C31 0.040(2) 0.053(2) 0.0299(18) -0.0100(16) -0.0025(15) -0.0177(17)
C32 0.0276(16) 0.0385(18) 0.0312(17) -0.0125(14) 0.0028(13) -0.0098(14)
C33 0.0286(16) 0.0185(14) 0.0279(16) -0.0041(12) 0.0004(13) -0.0008(12)
C34 0.041(2) 0.061(3) 0.050(2) 0.005(2) 0.0167(19) -0.0017(19)
C35 0.034(2) 0.075(3) 0.090(4) -0.051(3) 0.007(2) -0.019(2)
C36 0.036(2) 0.036(2) 0.071(3) -0.024(2) 0.0063(19) 0.0000(16)
C37 0.0265(15) 0.0236(14) 0.0263(16) -0.0082(12) 0.0010(12) -0.0047(12)
C38 0.0367(19) 0.0292(17) 0.051(2) -0.0201(16) 0.0070(16) -0.0067(14)
C39 0.039(2) 0.041(2) 0.075(3) -0.018(2) -0.006(2) -0.0149(17)
C40 0.118(4) 0.053(3) 0.038(2) -0.023(2) 0.002(2) -0.035(3)

loop_
_atom_type_symbol
_atom_type_description
_atom_type_scat_dispersion_real
_atom_type_scat_dispersion_imag
_atom_type_scat_source
C C 0.0033 0.0016 'International Tables Vol C Tables 4.2.6.8 and 6.1.1.4'
H H 0.0000 0.0000 'International Tables Vol C Tables 4.2.6.8 and 6.1.1.4'
Hf Hf -0.5830 6.1852 'International Tables Vol C Tables 4.2.6.8 and 6.1.1.4'
N N 0.0061 0.0033 'International Tables Vol C Tables 4.2.6.8 and 6.1.1.4'
P P 0.1023 0.0942 'International Tables Vol C Tables 4.2.6.8 and 6.1.1.4'
Si Si 0.0817 0.0704 'International Tables Vol C Tables 4.2.6.8 and 6.1.1.4'

loop_
_exptl_crystal_face_index_h
_exptl_crystal_face_index_k
_exptl_crystal_face_index_l
_exptl_crystal_face_perp_dist
8 -6 11 0.0541
13 2 10 0.0529
-8 6 -11 0.0541
0 11 21 0.0385
-1 -11 -22 0.0277
-13 -2 -10 0.0529
5 10 -14 0.0492
-12 -10 7 0.0744
-4 5 25 0.0505
-11 7 7 0.0444
10 -7 -10 0.0506
4 -6 17 0.0652

loop_
_geom_angle_atom_site_label_1
_geom_angle_atom_site_label_2
_geom_angle_atom_site_label_3
_geom_angle
N1 Hf P 78.14(6)
N1 Hf N2 117.95(9)
N1 Hf C33 106.75(10)
N1 Hf C37 109.11(10)
N2 Hf P 74.25(7)
N2 Hf C33 95.01(10)
N2 Hf C37 126.33(11)
C33 Hf P 169.20(8)
C37 Hf P 92.47(8)
C37 Hf C33 94.87(11)
C1 P Hf 101.55(9)
C14 P Hf 106.45(10)
C14 P C1 103.82(14)
C27 P Hf 134.30(10)
C27 P C1 101.53(13)
C27 P C14 105.52(14)
C33 Si1 C34 111.97(16)
C33 Si1 C36 110.69(16)
C35 Si1 C33 111.80(18)
C35 Si1 C34 107.3(2)
C35 Si1 C36 108.1(2)
C36 Si1 C34 106.8(2)
C37 Si2 C38 110.42(15)
C37 Si2 C39 110.47(17)
C37 Si2 C40 112.44(17)
C39 Si2 C38 110.96(17)
C40 Si2 C38 106.8(2)
C40 Si2 C39 105.6(2)
C3 N1 Hf 115.61(17)
C8 N1 Hf 128.50(18)
C8 N1 C3 115.4(2)
C16 N2 Hf 114.07(18)
C21 N2 Hf 129.3(2)
C21 N2 C16 116.6(2)
P C1 H1A 110.7
P C1 H1B 110.7
H1A C1 H1B 108.8
C2 C1 P 105.42(19)
C2 C1 H1A 110.7
C2 C1 H1B 110.7
C3 C2 C1 119.5(3)
C7 C2 C1 121.5(3)
C7 C2 C3 118.8(3)
C2 C3 N1 120.7(3)
C4 C3 N1 120.1(3)
C4 C3 C2 119.2(3)
C3 C4 H4 119.5
C5 C4 C3 121.0(3)
C5 C4 H4 119.5
C4 C5 H5 120.1
C6 C5 C4 119.7(3)
C6 C5 H5 120.1
C5 C6 H6 120.0
C7 C6 C5 120.1(3)
C7 C6 H6 120.0
C2 C7 H7 119.4
C6 C7 C2 121.2(3)
C6 C7 H7 119.4
C9 C8 N1 119.4(3)
C9 C8 C13 117.6(3)
C13 C8 N1 123.0(3)
C8 C9 H9 119.5
C10 C9 C8 121.0(3)
C10 C9 H9 119.5
C9 C10 H10 119.6
C11 C10 C9 120.8(3)
C11 C10 H10 119.6
C10 C11 H11 120.5
C10 C11 C12 119.1(3)
C12 C11 H11 120.5
C11 C12 H12 119.4
C11 C12 C13 121.1(3)
C13 C12 H12 119.4
C8 C13 H13 119.9
C12 C13 C8 120.3(3)
C12 C13 H13 119.9
P C14 H14A 110.0
P C14 H14B 110.0
H14A C14 H14B 108.4
C15 C14 P 108.6(2)
C15 C14 H14A 110.0
C15 C14 H14B 110.0
C16 C15 C14 121.0(3)
C20 C15 C14 120.2(3)
C20 C15 C16 118.8(3)
C15 C16 N2 120.4(3)
C17 C16 N2 120.5(3)
C17 C16 C15 119.1(3)
C16 C17 H17 119.5
C16 C17 C18 121.1(3)
C18 C17 H17 119.5
C17 C18 H18 120.2
C19 C18 C17 119.6(3)
C19 C18 H18 120.2
C18 C19 H19 119.9
C18 C19 C20 120.2(3)
C20 C19 H19 119.9
C15 C20 H20 119.4
C19 C20 C15 121.2(3)
C19 C20 H20 119.4
N2 C21 C22 118.3(3)
C26 C21 N2 124.1(3)
C26 C21 C22 117.6(3)
C21 C22 H22 119.4
C23 C22 C21 121.3(3)
C23 C22 H22 119.4
C22 C23 H23 119.7
C22 C23 C24 120.5(3)
C24 C23 H23 119.7
C23 C24 H24 120.6
C25 C24 C23 118.8(3)
C25 C24 H24 120.6
C24 C25 H25 119.4
C24 C25 C26 121.1(3)
C26 C25 H25 119.4
C21 C26 C25 120.7(3)
C21 C26 H26 119.6
C25 C26 H26 119.6
C28 C27 P 123.4(2)
C32 C27 P 117.9(2)
C32 C27 C28 118.6(3)
C27 C28 H28 119.9
C29 C28 C27 120.2(3)
C29 C28 H28 119.9
C28 C29 H29 119.6
C30 C29 C28 120.8(3)
C30 C29 H29 119.6
C29 C30 H30 120.0
C29 C30 C31 119.9(3)
C31 C30 H30 120.0
C30 C31 H31 120.1
C30 C31 C32 119.9(3)
C32 C31 H31 120.1
C27 C32 C31 120.6(3)
C27 C32 H32 119.7
C31 C32 H32 119.7
Hf C33 H33A 104.5
Hf C33 H33B 104.5
Si1 C33 Hf 130.95(16)
Si1 C33 H33A 104.5
Si1 C33 H33B 104.5
H33A C33 H33B 105.7
Si1 C34 H34A 109.5
Si1 C34 H34B 109.5
Si1 C34 H34C 109.5
H34A C34 H34B 109.5
H34A C34 H34C 109.5
H34B C34 H34C 109.5
Si1 C35 H35A 109.5
Si1 C35 H35B 109.5
Si1 C35 H35C 109.5
H35A C35 H35B 109.5
H35A C35 H35C 109.5
H35B C35 H35C 109.5
Si1 C36 H36A 109.5
Si1 C36 H36B 109.5
Si1 C36 H36C 109.5
H36A C36 H36B 109.5
H36A C36 H36C 109.5
H36B C36 H36C 109.5
Hf C37 H37A 103.3
Hf C37 H37B 103.3
Si2 C37 Hf 135.49(16)
Si2 C37 H37A 103.3
Si2 C37 H37B 103.3
H37A C37 H37B 105.2
Si2 C38 H38A 109.5
Si2 C38 H38B 109.5
Si2 C38 H38C 109.5
H38A C38 H38B 109.5
H38A C38 H38C 109.5
H38B C38 H38C 109.5
Si2 C39 H39A 109.5
Si2 C39 H39B 109.5
Si2 C39 H39C 109.5
H39A C39 H39B 109.5
H39A C39 H39C 109.5
H39B C39 H39C 109.5
Si2 C40 H40A 109.5
Si2 C40 H40B 109.5
Si2 C40 H40C 109.5
H40A C40 H40B 109.5
H40A C40 H40C 109.5
H40B C40 H40C 109.5

loop_
_geom_bond_atom_site_label_1
_geom_bond_atom_site_label_2
_geom_bond_distance
Hf P 2.9379(7)
Hf N1 2.085(2)
Hf N2 2.105(2)
Hf C33 2.239(3)
Hf C37 2.208(3)
P C1 1.854(3)
P C14 1.844(3)
P C27 1.828(3)
Si1 C33 1.875(3)
Si1 C34 1.885(4)
Si1 C35 1.862(4)
Si1 C36 1.875(4)
Si2 C37 1.864(3)
Si2 C38 1.884(3)
Si2 C39 1.882(4)
Si2 C40 1.864(4)
N1 C3 1.445(4)
N1 C8 1.416(4)
N2 C16 1.440(4)
N2 C21 1.405(4)
C1 H1A 0.9900
C1 H1B 0.9900
C1 C2 1.504(4)
C2 C3 1.414(4)
C2 C7 1.401(4)
C3 C4 1.395(4)
C4 H4 0.9500
C4 C5 1.389(4)
C5 H5 0.9500
C5 C6 1.389(5)
C6 H6 0.9500
C6 C7 1.378(5)
C7 H7 0.9500
C8 C9 1.398(4)
C8 C13 1.402(4)
C9 H9 0.9500
C9 C10 1.384(5)
C10 H10 0.9500
C10 C11 1.372(5)
C11 H11 0.9500
C11 C12 1.377(5)
C12 H12 0.9500
C12 C13 1.390(5)
C13 H13 0.9500
C14 H14A 0.9900
C14 H14B 0.9900
C14 C15 1.511(4)
C15 C16 1.412(4)
C15 C20 1.397(4)
C16 C17 1.388(5)
C17 H17 0.9500
C17 C18 1.396(5)
C18 H18 0.9500
C18 C19 1.377(6)
C19 H19 0.9500
C19 C20 1.378(5)
C20 H20 0.9500
C21 C22 1.408(5)
C21 C26 1.387(4)
C22 H22 0.9500
C22 C23 1.382(5)
C23 H23 0.9500
C23 C24 1.386(5)
C24 H24 0.9500
C24 C25 1.380(5)
C25 H25 0.9500
C25 C26 1.395(5)
C26 H26 0.9500
C27 C28 1.398(4)
C27 C32 1.390(4)
C28 H28 0.9500
C28 C29 1.382(5)
C29 H29 0.9500
C29 C30 1.372(5)
C30 H30 0.9500
C30 C31 1.380(5)
C31 H31 0.9500
C31 C32 1.394(5)
C32 H32 0.9500
C33 H33A 0.9900
C33 H33B 0.9900
C34 H34A 0.9800
C34 H34B 0.9800
C34 H34C 0.9800
C35 H35A 0.9800
C35 H35B 0.9800
C35 H35C 0.9800
C36 H36A 0.9800
C36 H36B 0.9800
C36 H36C 0.9800
C37 H37A 0.9900
C37 H37B 0.9900
C38 H38A 0.9800
C38 H38B 0.9800
C38 H38C 0.9800
C39 H39A 0.9800
C39 H39B 0.9800
C39 H39C 0.9800
C40 H40A 0.9800
C40 H40B 0.9800
C40 H40C 0.9800

loop_
_geom_torsion_atom_site_label_1
_geom_torsion_atom_site_label_2
_geom_torsion_atom_site_label_3
_geom_torsion_atom_site_label_4
_geom_torsion
Hf P C1 C2 58.81(19)
Hf P C14 C15 42.7(2)
Hf P C27 C28 166.3(2)
Hf P C27 C32 -17.3(3)
Hf N1 C3 C2 86.4(3)
Hf N1 C3 C4 -93.2(3)
Hf N1 C8 C9 16.6(4)
Hf N1 C8 C13 -163.2(2)
Hf N2 C16 C15 87.2(3)
Hf N2 C16 C17 -91.5(3)
Hf N2 C21 C22 1.5(4)
Hf N2 C21 C26 -177.4(2)
P C1 C2 C3 -68.9(3)
P C1 C2 C7 105.9(3)
P C14 C15 C16 -63.1(3)
P C14 C15 C20 116.6(3)
P C27 C28 C29 175.7(3)
P C27 C32 C31 -175.2(3)
N1 C3 C4 C5 -179.2(3)
N1 C8 C9 C10 -176.9(3)
N1 C8 C13 C12 177.4(3)
N2 C16 C17 C18 178.6(3)
N2 C21 C22 C23 -179.2(3)
N2 C21 C26 C25 179.1(3)
C1 P C14 C15 -64.1(2)
C1 P C27 C28 -74.7(3)
C1 P C27 C32 101.7(3)
C1 C2 C3 N1 -5.3(4)
C1 C2 C3 C4 174.3(3)
C1 C2 C7 C6 -175.3(3)
C2 C3 C4 C5 1.2(4)
C3 N1 C8 C9 -171.4(3)
C3 N1 C8 C13 8.8(4)
C3 C2 C7 C6 -0.6(4)
C3 C4 C5 C6 -0.7(5)
C4 C5 C6 C7 -0.5(5)
C5 C6 C7 C2 1.1(5)
C7 C2 C3 N1 179.8(2)
C7 C2 C3 C4 -0.5(4)
C8 N1 C3 C2 -86.6(3)
C8 N1 C3 C4 93.8(3)
C8 C9 C10 C11 -1.9(6)
C9 C8 C13 C12 -2.4(5)
C9 C10 C11 C12 0.3(6)
C10 C11 C12 C13 0.2(6)
C11 C12 C13 C8 0.9(6)
C13 C8 C9 C10 2.9(5)
C14 P C1 C2 169.17(19)
C14 P C27 C28 33.4(3)
C14 P C27 C32 -150.2(2)
C14 C15 C16 N2 1.9(4)
C14 C15 C16 C17 -179.4(3)
C14 C15 C20 C19 178.9(3)
C15 C16 C17 C18 -0.1(5)
C16 N2 C21 C22 177.2(3)
C16 N2 C21 C26 -1.7(4)
C16 C15 C20 C19 -1.4(5)
C16 C17 C18 C19 -0.2(6)
C17 C18 C19 C20 -0.2(6)
C18 C19 C20 C15 1.1(5)
C20 C15 C16 N2 -177.8(3)
C20 C15 C16 C17 0.9(4)
C21 N2 C16 C15 -89.2(3)
C21 N2 C16 C17 92.1(4)
C21 C22 C23 C24 -0.1(6)
C22 C21 C26 C25 0.2(5)
C22 C23 C24 C25 0.4(6)
C23 C24 C25 C26 -0.4(6)
C24 C25 C26 C21 0.1(6)
C26 C21 C22 C23 -0.2(5)
C27 P C1 C2 -81.5(2)
C27 P C14 C15 -170.4(2)
C27 C28 C29 C30 -0.3(5)
C28 C27 C32 C31 1.4(5)
C28 C29 C30 C31 0.7(6)
C29 C30 C31 C32 0.0(6)
C30 C31 C32 C27 -1.0(5)
C32 C27 C28 C29 -0.7(5)
C34 Si1 C33 Hf -31.2(3)
C35 Si1 C33 Hf 89.2(3)
C36 Si1 C33 Hf -150.2(2)
C38 Si2 C37 Hf -52.9(3)
C39 Si2 C37 Hf 70.2(3)
C40 Si2 C37 Hf -172.1(3)

loop_
_exptl_oxdiff_crystal_face_indexfrac_h
_exptl_oxdiff_crystal_face_indexfrac_k
_exptl_oxdiff_crystal_face_indexfrac_l
_exptl_oxdiff_crystal_face_x
_exptl_oxdiff_crystal_face_y
_exptl_oxdiff_crystal_face_z
7.9875 -6.1474 10.6738 0.2304 -0.0074 0.9566
13.0070 1.8626 9.7933 -0.0244 0.5087 0.8469
-7.9875 6.1474 -10.6738 -0.2304 0.0074 -0.9566
0.1018 10.8960 21.1693 -0.9569 -0.0013 0.1818
-1.1023 -10.8832 -22.1486 0.9562 -0.0288 -0.2600
-13.0070 -1.8626 -9.7933 0.0244 -0.5087 -0.8469
4.9928 10.1093 -13.7706 -0.0828 0.8056 -0.5771
-11.9964 -10.0197 6.9157 0.0777 -1.0164 0.0297
-3.9035 4.8671 25.0684 -0.8380 -0.4563 0.3487
-10.9285 7.0421 7.3140 -0.7122 -0.4120 -0.6066
9.9226 -7.0152 -10.2839 0.7526 0.4163 0.4689
4.0123 -6.1665 16.7097 0.0218 -0.3002 0.9414
